data_7127645
loop_
_publ_author_name
'Li, Jun-Yi'
'Xu, Qiu-Ling'
'Ye, Si-Yu'
'Tong, Liang'
'Chen, Xiang'
'Chen, Li-Zhuang'

_publ_section_title
;
 A multiaxial molecular ferroelectric with record high
 <i>T</i><sub>C</sub> designed by intermolecular interaction modulation.
;
_journal_issue 7
_journal_name_full 'Chemical communications (Cambridge, England)'
_journal_page_first 943
_journal_page_last 946
_journal_paper_doi 10.1039/d0cc07377f
_journal_volume 57
_journal_year 2021
_chemical_formula_sum 'C7 H14 F I3 N2 Zn'
_chemical_formula_weight 591.27
_space_group_crystal_system monoclinic
_space_group_IT_number 14
_space_group_name_Hall '-P 2yn'
_space_group_name_H-M_alt 'P 1 21/n 1'
_atom_sites_solution_hydrogens geom
_audit_creation_method SHELXL-2016/6
_audit_update_record
;
2020-07-03 deposited with the CCDC.	2020-12-17 downloaded from the CCDC.
;
_cell_angle_alpha 90
_cell_angle_beta 94.573(2)
_cell_angle_gamma 90
_cell_formula_units_Z 4
_cell_length_a 9.5020(3)
_cell_length_b 12.1104(4)
_cell_length_c 12.4906(4)
_cell_measurement_reflns_used 2513
_cell_measurement_temperature 296(2)
_cell_measurement_theta_max 25
_cell_measurement_theta_min 2.73
_cell_volume 1432.76(8)
_computing_structure_refinement 'SHELXL-2016/6 (Sheldrick, 2016)'
_diffrn_ambient_temperature 296(2)
_diffrn_measured_fraction_theta_full 0.996
_diffrn_measured_fraction_theta_max 0.996
_diffrn_measurement_device_type BRUKERCCD41
_diffrn_radiation_type MoK\a
_diffrn_radiation_wavelength 0.71073
_diffrn_reflns_av_R_equivalents 0.0289
_diffrn_reflns_av_unetI/netI 0.0195
_diffrn_reflns_Laue_measured_fraction_full 0.996
_diffrn_reflns_Laue_measured_fraction_max 0.996
_diffrn_reflns_limit_h_max 11
_diffrn_reflns_limit_h_min -11
_diffrn_reflns_limit_k_max 14
_diffrn_reflns_limit_k_min -13
_diffrn_reflns_limit_l_max 14
_diffrn_reflns_limit_l_min -14
_diffrn_reflns_number 14487
_diffrn_reflns_point_group_measured_fraction_full 0.996
_diffrn_reflns_point_group_measured_fraction_max 0.996
_diffrn_reflns_theta_full 25.000
_diffrn_reflns_theta_max 25.000
_diffrn_reflns_theta_min 2.730
_exptl_absorpt_coefficient_mu 8.160
_exptl_absorpt_correction_T_max 0.4
_exptl_absorpt_correction_T_min 0.13
_exptl_absorpt_correction_type multi-scan
_exptl_crystal_colour yellow
_exptl_crystal_density_diffrn 2.741
_exptl_crystal_description BLOCK
_exptl_crystal_F_000 1072
_exptl_crystal_size_max 0.3
_exptl_crystal_size_mid 0.2
_exptl_crystal_size_min 0.1
_refine_diff_density_max 1.130
_refine_diff_density_min -0.967
_refine_diff_density_rms 0.146
_refine_ls_extinction_method none
_refine_ls_goodness_of_fit_ref 1.122
_refine_ls_hydrogen_treatment constr
_refine_ls_matrix_type full
_refine_ls_number_parameters 127
_refine_ls_number_reflns 2513
_refine_ls_number_restraints 0
_refine_ls_restrained_S_all 1.122
_refine_ls_R_factor_all 0.0426
_refine_ls_R_factor_gt 0.0345
_refine_ls_shift/su_max 0.001
_refine_ls_shift/su_mean 0.000
_refine_ls_structure_factor_coef Fsqd
_refine_ls_weighting_details 'w=1/[\s^2^(Fo^2^)+(0.0375P)^2^+9.3246P] where P=(Fo^2^+2Fc^2^)/3'
_refine_ls_weighting_scheme calc
_refine_ls_wR_factor_gt 0.0876
_refine_ls_wR_factor_ref 0.0914
_reflns_Friedel_coverage 0.000
_reflns_number_gt 2179
_reflns_number_total 2513
_reflns_threshold_expression 'I > 2\s(I)'
_cod_data_source_file d0cc07377f2.cif
_cod_data_source_block 2_296K
_cod_depositor_comments
;
The following automatic conversions were performed:

data item '_exptl_absorpt_correction_type' value 'MULTI-SCAN' was
changed to 'multi-scan' in accordance with the
/home/data/users/saulius/crontab/automatic-downloads/rss-feeds/RSC/lib/dictionaries/cif_core.dic
dictionary named 'cif_core.dic' version 2.4.2 last updated on
2011-04-26.

Automatic conversion script
Id: cif_fix_values 7556 2019-12-06 15:28:31Z antanas 

 Adding full bibliography for 7127643--7127646.cif.
;
_cod_original_sg_symbol_H-M 'P 21/n'
_cod_database_code 7127645
_shelx_shelxl_version_number 2016/6
_shelx_space_group_comment
;
The symmetry employed for this shelxl refinement is uniquely defined
by the following loop, which should always be used as a source of
symmetry information in preference to the above space-group names.
They are only intended as comments.
;

loop_
_space_group_symop_operation_xyz
'x, y, z'
'-x+1/2, y+1/2, -z+1/2'
'-x, -y, -z'
'x-1/2, -y-1/2, z-1/2'

loop_
_atom_site_label
_atom_site_type_symbol
_atom_site_fract_x
_atom_site_fract_y
_atom_site_fract_z
_atom_site_U_iso_or_equiv
_atom_site_adp_type
_atom_site_occupancy
_atom_site_site_symmetry_order
_atom_site_calc_flag
_atom_site_refinement_flags_posn
_atom_site_refinement_flags_adp
_atom_site_refinement_flags_occupancy
_atom_site_disorder_assembly
_atom_site_disorder_group
C1 C 0.7789(8) 0.6854(6) 0.7367(7) 0.0425(19) Uani 1 1 d . . . . .
H1A H 0.787499 0.695933 0.660544 0.051 Uiso 1 1 calc R U . . .
H1B H 0.852363 0.727904 0.776232 0.051 Uiso 1 1 calc R U . . .
C2 C 0.6262(8) 0.8453(6) 0.7464(6) 0.0352(16) Uani 1 1 d . . . . .
H2A H 0.647398 0.862608 0.673560 0.042 Uiso 1 1 calc R U . . .
H2B H 0.693448 0.883974 0.795495 0.042 Uiso 1 1 calc R U . . .
C3 C 0.4782(8) 0.8821(6) 0.7641(7) 0.0383(17) Uani 1 1 d . . . . .
H3A H 0.482377 0.945251 0.812051 0.046 Uiso 1 1 calc R U . . .
H3B H 0.430650 0.905018 0.696120 0.046 Uiso 1 1 calc R U . . .
C4 C 0.4796(7) 0.7502(7) 0.9088(6) 0.0369(17) Uani 1 1 d . . . . .
H4A H 0.424890 0.694939 0.943370 0.044 Uiso 1 1 calc R U . . .
H4B H 0.497856 0.810627 0.959014 0.044 Uiso 1 1 calc R U . . .
C5 C 0.6188(7) 0.7001(7) 0.8824(6) 0.0366(17) Uani 1 1 d . . . . .
H5A H 0.618375 0.621182 0.895496 0.044 Uiso 1 1 calc R U . . .
H5B H 0.695815 0.732637 0.927401 0.044 Uiso 1 1 calc R U . . .
C6 C 0.5226(7) 0.6656(6) 0.6965(6) 0.0305(15) Uani 1 1 d . . . . .
H6A H 0.532426 0.586194 0.703605 0.037 Uiso 1 1 calc R U . . .
H6B H 0.528754 0.684901 0.621593 0.037 Uiso 1 1 calc R U . . .
C7 C 0.3810(7) 0.7020(6) 0.7328(6) 0.0357(16) Uani 1 1 d . . . . .
H7A H 0.320727 0.725965 0.670786 0.043 Uiso 1 1 calc R U . . .
H7B H 0.335726 0.639626 0.764609 0.043 Uiso 1 1 calc R U . . .
F1 F 0.7928(5) 0.5774(4) 0.7620(4) 0.0524(12) Uani 1 1 d . . . . .
I1 I 0.24097(6) 1.00313(4) 0.97870(4) 0.04684(17) Uani 1 1 d . . . . .
I2 I 0.06716(6) 0.89195(5) 0.66883(4) 0.04943(18) Uani 1 1 d . . . . .
I3 I 0.09456(7) 0.67076(6) 0.93332(5) 0.0571(2) Uani 1 1 d . . . . .
N1 N 0.6383(6) 0.7226(4) 0.7651(4) 0.0289(12) Uani 1 1 d . . . . .
N2 N 0.3959(6) 0.7921(4) 0.8110(4) 0.0254(12) Uani 1 1 d . . . . .
Zn1 Zn 0.19291(8) 0.84405(7) 0.84996(6) 0.0309(2) Uani 1 1 d . . . . .

loop_
_atom_site_aniso_label
_atom_site_aniso_U_11
_atom_site_aniso_U_22
_atom_site_aniso_U_33
_atom_site_aniso_U_23
_atom_site_aniso_U_13
_atom_site_aniso_U_12
C1 0.029(4) 0.039(4) 0.060(5) -0.005(4) 0.011(4) -0.004(3)
C2 0.044(4) 0.022(3) 0.041(4) -0.004(3) 0.012(3) -0.011(3)
C3 0.046(4) 0.019(3) 0.051(5) 0.000(3) 0.008(4) -0.006(3)
C4 0.036(4) 0.048(5) 0.026(4) 0.003(3) -0.005(3) 0.004(3)
C5 0.035(4) 0.040(4) 0.033(4) 0.001(3) -0.007(3) 0.003(3)
C6 0.035(4) 0.022(3) 0.035(4) -0.007(3) 0.007(3) -0.005(3)
C7 0.037(4) 0.030(4) 0.040(4) -0.012(3) 0.001(3) 0.000(3)
F1 0.044(3) 0.035(3) 0.079(3) -0.008(2) 0.004(2) 0.010(2)
I1 0.0614(4) 0.0381(3) 0.0395(3) -0.0080(2) -0.0054(2) 0.0017(2)
I2 0.0541(3) 0.0460(3) 0.0458(3) -0.0076(2) -0.0111(2) 0.0065(3)
I3 0.0590(4) 0.0638(4) 0.0487(4) -0.0028(3) 0.0052(3) -0.0111(3)
N1 0.030(3) 0.023(3) 0.034(3) -0.003(2) 0.001(2) -0.002(2)
N2 0.031(3) 0.021(3) 0.022(3) -0.001(2) -0.004(2) -0.003(2)
Zn1 0.0315(4) 0.0308(4) 0.0296(4) -0.0050(3) -0.0018(3) 0.0002(3)

loop_
_atom_type_symbol
_atom_type_description
_atom_type_scat_dispersion_real
_atom_type_scat_dispersion_imag
_atom_type_scat_source
C C 0.0033 0.0016 'International Tables Vol C Tables 4.2.6.8 and 6.1.1.4'
H H 0.0000 0.0000 'International Tables Vol C Tables 4.2.6.8 and 6.1.1.4'
F F 0.0171 0.0103 'International Tables Vol C Tables 4.2.6.8 and 6.1.1.4'
I I -0.4742 1.8119 'International Tables Vol C Tables 4.2.6.8 and 6.1.1.4'
N N 0.0061 0.0033 'International Tables Vol C Tables 4.2.6.8 and 6.1.1.4'
Zn Zn 0.2839 1.4301 'International Tables Vol C Tables 4.2.6.8 and 6.1.1.4'

loop_
_geom_angle_atom_site_label_1
_geom_angle_atom_site_label_2
_geom_angle_atom_site_label_3
_geom_angle
_geom_angle_site_symmetry_1
_geom_angle_site_symmetry_3
_geom_angle_publ_flag
F1 C1 N1 108.2(6) . . ?
N1 C2 C3 109.2(5) . . ?
N2 C3 C2 111.5(6) . . ?
N2 C4 C5 112.1(6) . . ?
C4 C5 N1 108.3(6) . . ?
N1 C6 C7 108.7(5) . . ?
N2 C7 C6 112.0(6) . . ?
C1 N1 C6 110.8(5) . . ?
C1 N1 C2 108.8(5) . . ?
C6 N1 C2 108.7(5) . . ?
C1 N1 C5 111.0(6) . . ?
C6 N1 C5 109.2(5) . . ?
C2 N1 C5 108.3(5) . . ?
C7 N2 C3 108.0(5) . . ?
C7 N2 C4 108.0(5) . . ?
C3 N2 C4 108.0(6) . . ?
C7 N2 Zn1 109.4(4) . . ?
C3 N2 Zn1 112.9(4) . . ?
C4 N2 Zn1 110.4(4) . . ?
N2 Zn1 I1 104.50(14) . . ?
N2 Zn1 I2 103.60(14) . . ?
I1 Zn1 I2 116.16(4) . . ?
N2 Zn1 I3 102.64(15) . . ?
I1 Zn1 I3 114.87(4) . . ?
I2 Zn1 I3 112.92(4) . . ?

loop_
_geom_bond_atom_site_label_1
_geom_bond_atom_site_label_2
_geom_bond_distance
_geom_bond_site_symmetry_2
_geom_bond_publ_flag
C1 F1 1.349(9) . ?
C1 N1 1.480(9) . ?
C2 N1 1.507(9) . ?
C2 C3 1.508(10) . ?
C3 N2 1.489(9) . ?
C4 N2 1.493(8) . ?
C4 C5 1.515(10) . ?
C5 N1 1.516(9) . ?
C6 N1 1.507(8) . ?
C6 C7 1.519(9) . ?
C7 N2 1.464(8) . ?
I1 Zn1 2.5276(9) . ?
I2 Zn1 2.5400(10) . ?
I3 Zn1 2.5528(10) . ?
N2 Zn1 2.122(5) . ?
